data_7035017
loop_
_publ_author_name
'Kar, Paramita'
'Ida, Yumi'
'Kanetomo, Takuya'
'Drew, Michael G. B.'
'Ishida, Takayuki'
'Ghosh, Ashutosh'

_publ_section_title
;
 Synthesis of mixed-valence hexanuclear Mn(ii/iii) clusters from its
 Mn(ii) precursor: variations of catecholase-like activity and magnetic
 coupling.
;
_journal_issue 21
_journal_name_full 'Dalton transactions (Cambridge, England : 2003)'
_journal_page_first 9795
_journal_page_last 9804
_journal_paper_doi 10.1039/c5dt00709g
_journal_volume 44
_journal_year 2015
_chemical_formula_sum 'C78.45 H52.23 Mn6 N14.23 O42'
_chemical_formula_weight 2195.86
_chemical_name_systematic
;
 ?
;
_space_group_IT_number 14
_symmetry_cell_setting monoclinic
_symmetry_space_group_name_Hall '-P 2yn'
_symmetry_space_group_name_H-M 'P 1 21/n 1'
_atom_sites_solution_hydrogens geom
_atom_sites_solution_primary direct
_atom_sites_solution_secondary difmap
_audit_creation_method SHELXL-97
_audit_update_record
;
2015-04-09 deposited with the CCDC.
2015-04-16 downloaded from the CCDC.
;
_cell_angle_alpha 90.00
_cell_angle_beta 99.406(5)
_cell_angle_gamma 90.00
_cell_formula_units_Z 4
_cell_length_a 13.408(5)
_cell_length_b 27.548(5)
_cell_length_c 24.733(5)
_cell_measurement_reflns_used 62179
_cell_measurement_temperature 293(2)
_cell_measurement_theta_max 25.38
_cell_measurement_theta_min 1.11
_cell_volume 9013(4)
_computing_cell_refinement 'Bruker SMART'
_computing_data_collection 'Bruker SMART'
_computing_data_reduction 'Bruker SAINT'
_computing_molecular_graphics 'Ortep-3 for windows (Farrugia, 1997)'
_computing_publication_material 'Platon99 (Spek, 1999)'
_computing_structure_refinement 'SHELXL-97 (Sheldrick, 1997)'
_computing_structure_solution 'SHELXS-97 (Sheldrick, 1997)'
_diffrn_ambient_temperature 293(2)
_diffrn_measured_fraction_theta_full 0.983
_diffrn_measured_fraction_theta_max 0.983
_diffrn_measurement_device 'Bruker SMART diffractometer'
_diffrn_measurement_method '360 frames, from 60 mm, counting time 10 s.'
_diffrn_radiation_monochromator graphite
_diffrn_radiation_source 'fine-focus sealed tube'
_diffrn_radiation_type MoK\a
_diffrn_radiation_wavelength 0.71073
_diffrn_reflns_av_R_equivalents 0.0365
_diffrn_reflns_av_sigmaI/netI 0.0370
_diffrn_reflns_limit_h_max 13
_diffrn_reflns_limit_h_min -16
_diffrn_reflns_limit_k_max 33
_diffrn_reflns_limit_k_min -32
_diffrn_reflns_limit_l_max 29
_diffrn_reflns_limit_l_min -29
_diffrn_reflns_number 62179
_diffrn_reflns_theta_full 25.38
_diffrn_reflns_theta_max 25.38
_diffrn_reflns_theta_min 1.11
_diffrn_standards_decay_% n/a
_diffrn_standards_interval_count n/a
_diffrn_standards_interval_time n/a
_exptl_absorpt_coefficient_mu 0.919
_exptl_absorpt_correction_T_max 1.000
_exptl_absorpt_correction_T_min 0.915
_exptl_absorpt_correction_type empirical
_exptl_absorpt_process_details sadabs
_exptl_crystal_colour brown
_exptl_crystal_density_diffrn 1.618
_exptl_crystal_density_method 'not measured'
_exptl_crystal_description block
_exptl_crystal_F_000 4434
_exptl_crystal_size_max 0.25
_exptl_crystal_size_mid 0.23
_exptl_crystal_size_min 0.20
_refine_diff_density_max 0.654
_refine_diff_density_min -0.605
_refine_diff_density_rms 0.059
_refine_ls_extinction_method none
_refine_ls_goodness_of_fit_ref 0.979
_refine_ls_hydrogen_treatment constr
_refine_ls_matrix_type full
_refine_ls_number_parameters 1294
_refine_ls_number_reflns 16277
_refine_ls_number_restraints 48
_refine_ls_restrained_S_all 0.986
_refine_ls_R_factor_all 0.0661
_refine_ls_R_factor_gt 0.0442
_refine_ls_shift/su_max 0.001
_refine_ls_shift/su_mean 0.000
_refine_ls_structure_factor_coef Fsqd
_refine_ls_weighting_details 'calc w=1/[\s^2^(Fo^2^)+(0.0513P)^2^+12.5394P] where P=(Fo^2^+2Fc^2^)/3'
_refine_ls_weighting_scheme calc
_refine_ls_wR_factor_gt 0.1049
_refine_ls_wR_factor_ref 0.1178
_reflns_number_gt 12275
_reflns_number_total 16277
_reflns_threshold_expression >2sigma(I)
_cod_data_source_file c5dt00709g2.cif
_cod_data_source_block 3
_cod_depositor_comments 'Adding full bibliography for 7035015--7035017.cif.'
_cod_original_sg_symbol_H-M P21/n
_cod_database_code 7035017

loop_
_symmetry_equiv_pos_as_xyz
'x, y, z'
'-x+1/2, y+1/2, -z+1/2'
'-x, -y, -z'
'x-1/2, -y-1/2, z-1/2'

loop_
_atom_site_label
_atom_site_type_symbol
_atom_site_fract_x
_atom_site_fract_y
_atom_site_fract_z
_atom_site_U_iso_or_equiv
_atom_site_adp_type
_atom_site_occupancy
_atom_site_symmetry_multiplicity
_atom_site_calc_flag
_atom_site_refinement_flags
_atom_site_disorder_assembly
_atom_site_disorder_group
Mn1 Mn 0.77579(4) 0.154209(17) 0.189609(19) 0.03144(12) Uani 1 1 d . D .
Mn2 Mn 0.93051(4) 0.164209(17) 0.279984(19) 0.03057(12) Uani 1 1 d . D .
Mn4 Mn 0.90311(4) 0.051927(18) 0.25204(2) 0.03687(13) Uani 1 1 d . . .
Mn6 Mn 0.69077(4) 0.125874(18) 0.29893(2) 0.03536(13) Uani 1 1 d . . .
Mn5 Mn 0.85706(4) 0.270621(19) 0.24114(2) 0.03926(13) Uani 1 1 d . . .
Mn3 Mn 0.97066(4) 0.192460(19) 0.14457(2) 0.03957(14) Uani 1 1 d . . .
O101 O 0.84993(17) 0.22382(8) 0.31647(9) 0.0382(5) Uani 1 1 d . D .
O103 O 0.74711(19) 0.17940(9) 0.35855(10) 0.0462(6) Uani 1 1 d . D .
C102 C 0.8020(3) 0.21547(13) 0.35568(13) 0.0373(8) Uani 1 1 d . . .
C104 C 0.8168(3) 0.25087(14) 0.40235(14) 0.0456(9) Uani 1 1 d . D .
C105 C 0.8896(3) 0.28655(16) 0.40504(18) 0.0632(12) Uani 1 1 d . . .
H105 H 0.9263 0.2898 0.3764 0.076 Uiso 1 1 calc R D .
C106 C 0.9090(4) 0.3175(2) 0.4494(2) 0.095(2) Uani 1 1 d . D .
H106 H 0.9589 0.3411 0.4506 0.113 Uiso 1 1 calc R . .
C107 C 0.8549(5) 0.3135(2) 0.4916(2) 0.101(2) Uani 1 1 d . . .
H107 H 0.8679 0.3345 0.5214 0.121 Uiso 1 1 calc R D .
C108 C 0.7818(4) 0.2788(2) 0.48996(19) 0.0849(17) Uani 1 1 d . D .
H108 H 0.7446 0.2759 0.5184 0.102 Uiso 1 1 calc R . .
C109 C 0.7643(3) 0.24822(16) 0.44574(16) 0.0590(11) Uani 1 1 d . . .
N107 N 0.6818(5) 0.2126(2) 0.4464(2) 0.0911(16) Uani 1 1 d . D .
O108 O 0.6003(4) 0.2225(2) 0.4256(3) 0.148(3) Uani 1 1 d . . .
O109 O 0.7085(5) 0.1735(2) 0.4703(2) 0.145(2) Uani 1 1 d . . .
O31 O 0.78587(19) 0.01220(9) 0.27926(10) 0.0471(6) Uani 1 1 d . D .
O33 O 0.72982(19) 0.05923(9) 0.34144(9) 0.0434(6) Uani 1 1 d . D .
C32 C 0.7498(3) 0.01912(13) 0.32290(14) 0.0403(8) Uani 1 1 d . . .
C34 C 0.7328(3) -0.02573(14) 0.35530(15) 0.0461(9) Uani 1 1 d . D .
C35 C 0.7807(3) -0.06866(15) 0.34588(18) 0.0582(11) Uani 1 1 d . . .
H35 H 0.8227 -0.0694 0.3195 0.070 Uiso 1 1 calc R D .
C36 C 0.7674(4) -0.11074(16) 0.3750(2) 0.0745(14) Uani 1 1 d . D .
H36 H 0.7997 -0.1393 0.3677 0.089 Uiso 1 1 calc R . .
C37 C 0.7069(4) -0.10995(19) 0.4142(2) 0.0792(15) Uani 1 1 d . . .
H37 H 0.6974 -0.1381 0.4335 0.095 Uiso 1 1 calc R D .
C38 C 0.6601(3) -0.06788(18) 0.4254(2) 0.0700(13) Uani 1 1 d . D .
H38 H 0.6204 -0.0670 0.4530 0.084 Uiso 1 1 calc R . .
C39 C 0.6724(3) -0.02680(15) 0.39533(17) 0.0542(10) Uani 1 1 d . . .
N37 N 0.6132(3) 0.01616(16) 0.4077(2) 0.0755(12) Uani 1 1 d . D .
O38 O 0.6423(5) 0.03815(19) 0.44981(18) 0.144(2) Uani 1 1 d . . .
O39 O 0.5397(3) 0.02573(14) 0.3750(2) 0.1108(15) Uani 1 1 d . . .
O51 O 1.09464(19) 0.15349(9) 0.18653(10) 0.0467(6) Uani 1 1 d . D .
O53 O 1.02402(17) 0.10826(8) 0.24509(9) 0.0394(5) Uani 1 1 d . D .
C52 C 1.0935(3) 0.11821(12) 0.21757(14) 0.0364(8) Uani 1 1 d . . .
C54 C 1.1860(2) 0.08703(12) 0.22749(14) 0.0381(8) Uani 1 1 d . D .
C55 C 1.2261(3) 0.07494(14) 0.28076(16) 0.0503(9) Uani 1 1 d . . .
H55 H 1.1900 0.0818 0.3089 0.060 Uiso 1 1 calc R D .
C56 C 1.3199(3) 0.05257(17) 0.2927(2) 0.0666(12) Uani 1 1 d . D .
H56 H 1.3463 0.0446 0.3288 0.080 Uiso 1 1 calc R . .
C57 C 1.3732(4) 0.0424(2) 0.2519(2) 0.0875(17) Uani 1 1 d . . .
H57 H 1.4368 0.0282 0.2602 0.105 Uiso 1 1 calc R D .
C58 C 1.3342(4) 0.0528(2) 0.1985(2) 0.0792(15) Uani 1 1 d . D .
H58 H 1.3700 0.0449 0.1705 0.095 Uiso 1 1 calc R . .
C59 C 1.2415(3) 0.07510(14) 0.18685(16) 0.0490(9) Uani 1 1 d . . .
N57 N 1.1992(3) 0.08283(14) 0.12873(15) 0.0614(9) Uani 1 1 d . D .
O58 O 1.2559(3) 0.09529(19) 0.09783(15) 0.1130(15) Uani 1 1 d . . .
O59 O 1.1102(3) 0.07524(12) 0.11362(13) 0.0773(9) Uani 1 1 d . . .
O91 O 1.05646(17) 0.19980(8) 0.30003(10) 0.0412(6) Uani 1 1 d . . .
O93 O 1.01537(18) 0.27714(8) 0.28111(10) 0.0428(6) Uani 1 1 d . D .
C92 C 1.0762(3) 0.24483(13) 0.29649(13) 0.0366(8) Uani 1 1 d . D .
C94 C 1.1876(3) 0.25605(14) 0.31169(14) 0.0423(8) Uani 1 1 d . . .
C95 C 1.2560(3) 0.22173(17) 0.2999(2) 0.0642(12) Uani 1 1 d . D .
H95 H 1.2323 0.1921 0.2850 0.077 Uiso 1 1 calc R . .
C96 C 1.3590(4) 0.2304(2) 0.3097(2) 0.0824(15) Uani 1 1 d . . .
H96 H 1.4036 0.2070 0.3010 0.099 Uiso 1 1 calc R D .
C97 C 1.3948(4) 0.2732(2) 0.3321(2) 0.0809(15) Uani 1 1 d . D .
H97 H 1.4642 0.2786 0.3395 0.097 Uiso 1 1 calc R . .
C98 C 1.3305(3) 0.30823(19) 0.34361(19) 0.0683(13) Uani 1 1 d . . .
H98 H 1.3554 0.3378 0.3580 0.082 Uiso 1 1 calc R D .
C99 C 1.2277(3) 0.29959(14) 0.33391(15) 0.0472(9) Uani 1 1 d . D .
N97 N 1.1654(3) 0.33686(15) 0.35288(18) 0.0709(11) Uani 1 1 d . . .
O98 O 1.1005(3) 0.32584(14) 0.37811(15) 0.0832(10) Uani 1 1 d . D .
O99 O 1.1885(4) 0.37879(15) 0.3464(2) 0.1326(19) Uani 1 1 d . D .
O71 O 1.0350(2) 0.26183(9) 0.15366(11) 0.0546(7) Uani 1 1 d . A .
O73 O 0.9097(2) 0.30727(10) 0.17605(11) 0.0542(7) Uani 1 1 d . A .
C72 C 0.9904(3) 0.30138(14) 0.15808(15) 0.0485(9) Uani 1 1 d . . .
C74 C 1.0427(3) 0.34563(10) 0.13531(15) 0.0735(15) Uani 1 1 d GDU A 1
C75 C 1.0749(3) 0.34078(12) 0.08493(17) 0.119(3) Uani 1 1 d GDU A 1
H75 H 1.0683 0.3111 0.0667 0.143 Uiso 0.70 1 calc PR A 1
C76 C 1.1169(4) 0.38024(17) 0.0618(2) 0.173(4) Uani 1 1 d GDU A 1
H76 H 1.1384 0.3770 0.0281 0.207 Uiso 1 1 calc R A 1
C77 C 1.1268(4) 0.42455(14) 0.0890(3) 0.180(4) Uani 1 1 d GU A 1
H77 H 1.1549 0.4509 0.0735 0.217 Uiso 1 1 calc R A 1
C78 C 1.0946(4) 0.42940(10) 0.1394(2) 0.132(3) Uani 1 1 d GDU A 1
H78 H 1.1012 0.4590 0.1576 0.158 Uiso 1 1 calc R A 1
C79 C 1.0526(3) 0.38994(12) 0.16254(16) 0.105(2) Uani 1 1 d GDU A 1
H79 H 1.0310 0.3932 0.1962 0.125 Uiso 0.30 1 calc PR A 1
N77B N 1.0769(9) 0.3014(4) 0.0629(4) 0.063(3) Uiso 0.30 1 d PD B 2
O79B O 1.1599(9) 0.2877(5) 0.0668(5) 0.089(3) Uiso 0.30 1 d PD B 2
O78B O 0.9984(9) 0.2996(4) 0.0397(5) 0.080(3) Uiso 0.30 1 d PD B 2
O78A O 0.9695(6) 0.4314(3) 0.2153(3) 0.133(3) Uani 0.70 1 d PD C 2
O79A O 1.0652(6) 0.3714(2) 0.2464(2) 0.131(3) Uani 0.70 1 d PD C 2
N77A N 1.0277(6) 0.3963(2) 0.2091(2) 0.0807(18) Uani 0.70 1 d PD C 2
O23 O 0.8431(2) 0.22028(10) 0.09001(10) 0.0520(7) Uani 1 1 d . D .
O21 O 0.71271(18) 0.19292(9) 0.12652(9) 0.0425(6) Uani 1 1 d . . .
C22 C 0.7521(3) 0.21725(13) 0.09183(14) 0.0423(9) Uani 1 1 d . D .
C24 C 0.6795(3) 0.24521(14) 0.05075(16) 0.0535(10) Uani 1 1 d . . .
C25 C 0.5895(4) 0.26080(18) 0.0642(2) 0.0785(15) Uani 1 1 d . D .
H25 H 0.5718 0.2522 0.0978 0.094 Uiso 1 1 calc R . .
C26 C 0.5241(5) 0.2897(2) 0.0275(3) 0.112(2) Uani 1 1 d . . .
H26 H 0.4634 0.3003 0.0369 0.134 Uiso 1 1 calc R D .
C27 C 0.5487(6) 0.3022(2) -0.0220(3) 0.115(3) Uani 1 1 d . D .
H27 H 0.5047 0.3212 -0.0462 0.138 Uiso 1 1 calc R . .
C28 C 0.6368(6) 0.28714(19) -0.0359(2) 0.094(2) Uani 1 1 d . . .
H28 H 0.6537 0.2956 -0.0697 0.112 Uiso 1 1 calc R D .
C29 C 0.7014(4) 0.25920(16) 0.00012(17) 0.0678(13) Uani 1 1 d . D .
N27 N 0.7919(5) 0.2415(2) -0.01958(18) 0.1096(19) Uani 1 1 d . . .
O28 O 0.8495(6) 0.2706(3) -0.0312(3) 0.218(4) Uani 1 1 d . D .
O29 O 0.8013(4) 0.1978(2) -0.02388(16) 0.1310(19) Uani 1 1 d . D .
O13 O 0.69321(18) 0.26601(9) 0.21768(11) 0.0498(6) Uani 1 1 d . D .
O11 O 0.66341(18) 0.18840(9) 0.23495(10) 0.0428(6) Uani 1 1 d . D .
C12 C 0.6354(3) 0.23146(14) 0.22170(15) 0.0434(9) Uani 1 1 d . . .
C14 C 0.5231(3) 0.23910(14) 0.20574(16) 0.0491(9) Uani 1 1 d . D .
C15 C 0.4613(3) 0.20026(17) 0.1870(2) 0.0698(13) Uani 1 1 d . . .
H15 H 0.4892 0.1693 0.1877 0.084 Uiso 1 1 calc R D .
C16 C 0.3602(4) 0.2062(2) 0.1675(3) 0.0964(19) Uani 1 1 d . D .
H16 H 0.3208 0.1794 0.1552 0.116 Uiso 1 1 calc R . .
C17 C 0.3173(4) 0.2511(2) 0.1659(3) 0.1006(19) Uani 1 1 d . . .
H17 H 0.2486 0.2549 0.1530 0.121 Uiso 1 1 calc R D .
C18 C 0.3754(4) 0.2904(2) 0.1834(3) 0.0926(18) Uani 1 1 d . D .
H18 H 0.3471 0.3213 0.1816 0.111 Uiso 1 1 calc R . .
C19 C 0.4770(3) 0.28397(16) 0.2037(2) 0.0644(12) Uani 1 1 d . . .
N17 N 0.5335(4) 0.32707(16) 0.2263(3) 0.103(2) Uani 1 1 d . D .
O18 O 0.5697(4) 0.3264(2) 0.2746(3) 0.134(2) Uani 1 1 d . . .
O19 O 0.5372(4) 0.36084(18) 0.1950(4) 0.196(3) Uani 1 1 d . . .
O41 O 0.96875(19) 0.05616(9) 0.33833(10) 0.0462(6) Uani 1 1 d . D .
O43 O 0.95589(18) 0.13560(9) 0.35404(9) 0.0412(6) Uani 1 1 d . . .
C42 C 0.9682(2) 0.09148(13) 0.36869(13) 0.0376(8) Uani 1 1 d . D .
C44 C 0.9785(3) 0.08248(13) 0.42935(14) 0.0413(8) Uani 1 1 d . . .
C45 C 0.8953(3) 0.08919(17) 0.45491(16) 0.0587(11) Uani 1 1 d . D .
H45 H 0.8353 0.1009 0.4349 0.070 Uiso 1 1 calc R . .
C46 C 0.9006(4) 0.0786(2) 0.51002(18) 0.0740(14) Uani 1 1 d . . .
H46 H 0.8442 0.0836 0.5268 0.089 Uiso 1 1 calc R D .
C47 C 0.9872(4) 0.0611(2) 0.54005(18) 0.0772(15) Uani 1 1 d . D .
H47 H 0.9899 0.0544 0.5771 0.093 Uiso 1 1 calc R . .
C48 C 1.0706(4) 0.05336(18) 0.51569(17) 0.0671(13) Uani 1 1 d . . .
H48 H 1.1296 0.0406 0.5356 0.081 Uiso 1 1 calc R D .
C49 C 1.0650(3) 0.06484(15) 0.46104(15) 0.0511(10) Uani 1 1 d . D .
N47 N 1.1563(3) 0.05962(17) 0.43665(15) 0.0701(11) Uani 1 1 d . . .
O48 O 1.2134(3) 0.0266(2) 0.4519(2) 0.139(2) Uani 1 1 d . D .
O49 O 1.1725(2) 0.08924(15) 0.40325(14) 0.0842(11) Uani 1 1 d . D .
O83 O 0.68102(18) 0.10221(8) 0.16190(9) 0.0397(5) Uani 1 1 d . . .
O81 O 0.60584(18) 0.08405(9) 0.23364(9) 0.0429(6) Uani 1 1 d . D .
C82 C 0.6215(2) 0.07782(12) 0.18620(13) 0.0345(7) Uani 1 1 d . D .
C84 C 0.5672(2) 0.03664(12) 0.15428(14) 0.0372(8) Uani 1 1 d . . .
C85 C 0.5613(3) -0.00738(13) 0.18013(16) 0.0473(9) Uani 1 1 d . D .
H85 H 0.5900 -0.0106 0.2168 0.057 Uiso 1 1 calc R . .
C86 C 0.5134(3) -0.04676(15) 0.15246(19) 0.0603(11) Uani 1 1 d . . .
H86 H 0.5105 -0.0762 0.1705 0.072 Uiso 1 1 calc R D .
C87 C 0.4702(4) -0.04251(17) 0.09859(19) 0.0676(13) Uani 1 1 d . D .
H87 H 0.4379 -0.0690 0.0802 0.081 Uiso 1 1 calc R . .
C88 C 0.4746(3) 0.00107(17) 0.07146(17) 0.0653(12) Uani 1 1 d . . .
H88 H 0.4454 0.0043 0.0349 0.078 Uiso 1 1 calc R D .
C89 C 0.5233(3) 0.03976(14) 0.09983(15) 0.0461(9) Uani 1 1 d . D .
N87 N 0.5200(3) 0.08684(14) 0.07102(14) 0.0640(10) Uani 1 1 d . . .
O88 O 0.5403(4) 0.08673(15) 0.02524(14) 0.1216(17) Uani 1 1 d . D .
O89 O 0.4942(3) 0.12202(12) 0.09411(13) 0.0752(9) Uani 1 1 d . D .
O61 O 0.87808(18) 0.11877(8) 0.13903(9) 0.0407(6) Uani 1 1 d . D .
O63 O 0.8728(2) 0.04139(9) 0.16478(10) 0.0493(6) Uani 1 1 d . D .
C62 C 0.8722(3) 0.07364(14) 0.12950(14) 0.0415(8) Uani 1 1 d . . .
C64 C 0.8572(3) 0.05880(14) 0.07008(15) 0.0488(9) Uani 1 1 d . D .
C65 C 0.8168(4) 0.09199(19) 0.03132(17) 0.0715(13) Uani 1 1 d . . .
H65 H 0.8045 0.1235 0.0419 0.086 Uiso 1 1 calc R D .
C66 C 0.7939(5) 0.0790(2) -0.0237(2) 0.0975(19) Uani 1 1 d . D .
H66 H 0.7655 0.1018 -0.0494 0.117 Uiso 1 1 calc R . .
C67 C 0.8123(5) 0.0339(3) -0.0401(2) 0.110(2) Uani 1 1 d . . .
H67 H 0.7975 0.0259 -0.0771 0.132 Uiso 1 1 calc R D .
C68 C 0.8526(6) -0.0001(2) -0.0028(2) 0.106(2) Uani 1 1 d . D .
H68 H 0.8647 -0.0315 -0.0139 0.127 Uiso 1 1 calc R . .
C69 C 0.8751(4) 0.01304(16) 0.05143(18) 0.0722(14) Uani 1 1 d . . .
N67 N 0.9260(6) -0.02532(19) 0.0892(2) 0.105(2) Uani 1 1 d . D .
O68 O 1.0082(5) -0.0168(2) 0.1151(3) 0.149(2) Uani 1 1 d . . .
O69 O 0.8812(7) -0.06223(18) 0.0903(2) 0.188(3) Uani 1 1 d . . .
O1 O 0.82243(15) 0.12165(7) 0.25610(8) 0.0303(5) Uani 1 1 d . D .
O2 O 0.88496(16) 0.19686(7) 0.21288(8) 0.0308(5) Uani 1 1 d . D .
N3S N 0.5520(3) 0.13303(12) 0.33712(15) 0.0558(9) Uani 1 1 d . D .
C3S C 0.5013(3) 0.13246(17) 0.3694(2) 0.0644(12) Uani 1 1 d . . .
C4S C 0.4350(4) 0.1321(2) 0.4114(2) 0.099(2) Uani 1 1 d . D .
H4A H 0.4419 0.1622 0.4312 0.148 Uiso 1 1 calc R . .
H4B H 0.4538 0.1057 0.4364 0.148 Uiso 1 1 calc R . .
H4C H 0.3660 0.1281 0.3940 0.148 Uiso 1 1 calc R . .
N1S N 1.0312(3) 0.17794(15) 0.06723(15) 0.0702(11) Uani 1 1 d . D .
C1S C 1.0367(4) 0.16948(18) 0.0243(2) 0.0722(13) Uani 1 1 d . . .
C2S C 1.0437(6) 0.1576(3) -0.0325(2) 0.132(3) Uani 1 1 d . D .
H2A H 1.1073 0.1422 -0.0340 0.197 Uiso 1 1 calc R . .
H2B H 1.0387 0.1869 -0.0539 0.197 Uiso 1 1 calc R . .
H2C H 0.9896 0.1361 -0.0470 0.197 Uiso 1 1 calc R . .
N5S N 0.8196(3) 0.34015(13) 0.27858(15) 0.0602(9) Uani 1 1 d . D .
C5S C 0.7810(3) 0.37231(16) 0.29355(19) 0.0619(11) Uani 1 1 d . . .
C6S C 0.7297(4) 0.41392(19) 0.3137(3) 0.104(2) Uani 1 1 d . D .
H6A H 0.6602 0.4059 0.3140 0.157 Uiso 1 1 calc R . .
H6B H 0.7333 0.4413 0.2900 0.157 Uiso 1 1 calc R . .
H6C H 0.7620 0.4219 0.3501 0.157 Uiso 1 1 calc R . .
N1A N 1.0267(13) -0.0092(7) 0.2565(7) 0.040(7) Uiso 0.227(8) 1 d PG D 1
C2A C 1.0538(11) -0.0301(6) 0.3080(6) 0.066(6) Uiso 0.227(8) 1 d PG D 1
H2A1 H 1.0189 -0.0220 0.3362 0.079 Uiso 0.227(8) 1 calc PR D 1
C3A C 1.1330(12) -0.0632(6) 0.3172(5) 0.094(8) Uiso 0.227(8) 1 d PG D 1
H3A H 1.1511 -0.0772 0.3516 0.113 Uiso 0.227(8) 1 calc PR D 1
N4A N 1.1851(14) -0.0754(7) 0.2749(7) 0.107(10) Uiso 0.227(8) 1 d PG D 1
C5A C 1.1580(17) -0.0545(8) 0.2234(7) 0.078(10) Uiso 0.227(8) 1 d PG D 1
H5A H 1.1928 -0.0627 0.1952 0.094 Uiso 0.227(8) 1 calc PR D 1
C6A C 1.0788(17) -0.0214(8) 0.2142(6) 0.114(13) Uiso 0.227(8) 1 d PG D 1
H6A1 H 1.0606 -0.0075 0.1798 0.137 Uiso 0.227(8) 1 calc PR D 1
C7S C 1.0683(6) -0.0357(3) 0.2468(5) 0.116(4) Uani 0.773(8) 1 d P D 2
N7S N 1.0030(7) -0.0115(2) 0.2472(3) 0.064(2) Uani 0.773(8) 1 d P D 2
C8S C 1.1451(9) -0.0688(5) 0.2367(6) 0.155(5) Uani 0.773(8) 1 d P D 2
H8A1 H 1.1212 -0.0873 0.2042 0.233 Uiso 0.773(8) 1 calc PR D 2
H8A2 H 1.1612 -0.0904 0.2673 0.233 Uiso 0.773(8) 1 calc PR D 2
H8A3 H 1.2045 -0.0510 0.2318 0.233 Uiso 0.773(8) 1 calc PR D 2

loop_
_atom_site_aniso_label
_atom_site_aniso_U_11
_atom_site_aniso_U_22
_atom_site_aniso_U_33
_atom_site_aniso_U_23
_atom_site_aniso_U_13
_atom_site_aniso_U_12
Mn1 0.0350(3) 0.0309(3) 0.0281(2) -0.00021(19) 0.0041(2) 0.0028(2)
Mn2 0.0324(3) 0.0306(3) 0.0288(2) -0.0002(2) 0.0052(2) 0.0023(2)
Mn4 0.0447(3) 0.0312(3) 0.0352(3) -0.0023(2) 0.0079(2) 0.0059(2)
Mn6 0.0379(3) 0.0357(3) 0.0339(3) -0.0054(2) 0.0099(2) 0.0002(2)
Mn5 0.0416(3) 0.0330(3) 0.0425(3) -0.0032(2) 0.0048(2) 0.0080(2)
Mn3 0.0472(3) 0.0386(3) 0.0351(3) 0.0031(2) 0.0131(2) 0.0066(2)
O101 0.0452(14) 0.0383(13) 0.0336(12) -0.0045(10) 0.0144(11) 0.0028(10)
O103 0.0512(15) 0.0474(15) 0.0439(14) -0.0147(11) 0.0197(12) -0.0136(12)
C102 0.0369(19) 0.042(2) 0.0336(18) -0.0087(15) 0.0094(15) 0.0026(16)
C104 0.047(2) 0.052(2) 0.0392(19) -0.0141(17) 0.0117(16) -0.0069(18)
C105 0.064(3) 0.072(3) 0.057(2) -0.026(2) 0.019(2) -0.026(2)
C106 0.096(4) 0.107(4) 0.088(4) -0.053(3) 0.036(3) -0.055(3)
C107 0.107(4) 0.121(5) 0.080(4) -0.065(4) 0.034(3) -0.049(4)
C108 0.095(4) 0.110(4) 0.058(3) -0.041(3) 0.036(3) -0.031(3)
C109 0.062(3) 0.071(3) 0.049(2) -0.024(2) 0.023(2) -0.022(2)
N107 0.120(4) 0.094(4) 0.074(3) -0.040(3) 0.058(3) -0.040(3)
O108 0.066(3) 0.141(4) 0.246(7) -0.111(4) 0.054(4) -0.034(3)
O109 0.233(7) 0.124(4) 0.094(3) -0.008(3) 0.072(4) -0.066(4)
O31 0.0550(16) 0.0417(14) 0.0461(14) -0.0030(11) 0.0126(12) -0.0031(12)
O33 0.0527(15) 0.0367(14) 0.0416(13) -0.0001(11) 0.0097(11) 0.0022(11)
C32 0.0362(19) 0.042(2) 0.041(2) 0.0015(16) 0.0007(15) -0.0009(16)
C34 0.046(2) 0.044(2) 0.046(2) 0.0086(17) 0.0002(17) -0.0003(17)
C35 0.067(3) 0.045(2) 0.060(3) 0.0027(19) 0.003(2) 0.002(2)
C36 0.083(4) 0.043(3) 0.092(4) 0.012(2) -0.002(3) 0.002(2)
C37 0.081(4) 0.058(3) 0.094(4) 0.033(3) 0.000(3) -0.009(3)
C38 0.058(3) 0.080(3) 0.072(3) 0.032(3) 0.010(2) -0.005(2)
C39 0.046(2) 0.058(3) 0.058(2) 0.017(2) 0.0061(19) 0.0079(19)
N37 0.075(3) 0.079(3) 0.077(3) 0.028(2) 0.025(2) 0.015(2)
O38 0.224(6) 0.142(4) 0.068(3) 0.003(3) 0.035(3) 0.076(4)
O39 0.053(2) 0.083(3) 0.192(5) 0.038(3) 0.008(3) 0.0095(19)
O51 0.0481(15) 0.0444(15) 0.0498(15) 0.0092(12) 0.0146(12) 0.0097(12)
O53 0.0341(13) 0.0394(14) 0.0464(13) -0.0010(11) 0.0119(11) 0.0061(10)
C52 0.0343(19) 0.037(2) 0.0380(18) -0.0073(15) 0.0072(15) 0.0043(15)
C54 0.0344(19) 0.0339(19) 0.048(2) -0.0031(15) 0.0108(15) 0.0018(15)
C55 0.051(2) 0.050(2) 0.052(2) 0.0046(18) 0.0151(18) 0.0108(19)
C56 0.053(3) 0.074(3) 0.070(3) 0.008(2) 0.000(2) 0.017(2)
C57 0.046(3) 0.111(4) 0.107(4) 0.014(3) 0.016(3) 0.032(3)
C58 0.055(3) 0.100(4) 0.091(4) 0.002(3) 0.035(3) 0.027(3)
C59 0.045(2) 0.049(2) 0.056(2) -0.0007(18) 0.0178(18) 0.0057(18)
N57 0.064(3) 0.065(2) 0.060(2) -0.0085(18) 0.024(2) 0.0104(19)
O58 0.103(3) 0.174(4) 0.073(2) 0.011(3) 0.047(2) 0.003(3)
O59 0.079(2) 0.082(2) 0.068(2) -0.0174(17) 0.0006(18) 0.0007(19)
O91 0.0374(13) 0.0358(14) 0.0497(14) 0.0011(11) 0.0047(11) -0.0029(10)
O93 0.0398(14) 0.0371(14) 0.0498(14) 0.0035(11) 0.0022(11) -0.0006(11)
C92 0.0390(19) 0.041(2) 0.0298(17) -0.0008(14) 0.0068(14) -0.0002(16)
C94 0.0374(19) 0.048(2) 0.0415(19) 0.0070(16) 0.0075(15) -0.0027(17)
C95 0.045(2) 0.060(3) 0.089(3) -0.004(2) 0.014(2) 0.005(2)
C96 0.047(3) 0.089(4) 0.111(4) -0.006(3) 0.013(3) 0.016(3)
C97 0.037(3) 0.115(5) 0.089(4) 0.004(3) 0.004(2) -0.009(3)
C98 0.055(3) 0.083(3) 0.065(3) -0.002(2) 0.007(2) -0.026(3)
C99 0.042(2) 0.051(2) 0.049(2) -0.0001(18) 0.0093(17) -0.0082(18)
N97 0.062(3) 0.063(3) 0.089(3) -0.018(2) 0.019(2) -0.015(2)
O98 0.064(2) 0.106(3) 0.084(2) -0.035(2) 0.0245(19) -0.017(2)
O99 0.124(4) 0.058(3) 0.228(6) -0.013(3) 0.066(4) -0.013(2)
O71 0.0605(17) 0.0387(15) 0.0651(17) 0.0016(13) 0.0112(14) 0.0039(13)
O73 0.0644(19) 0.0490(16) 0.0497(15) 0.0079(12) 0.0112(14) 0.0145(14)
C72 0.056(3) 0.040(2) 0.046(2) -0.0015(17) -0.0046(19) 0.0062(19)
C74 0.061(3) 0.030(2) 0.120(4) -0.003(2) -0.015(3) 0.0033(19)
C75 0.110(5) 0.100(5) 0.171(7) 0.064(5) 0.090(5) 0.009(4)
C76 0.174(8) 0.086(5) 0.298(11) 0.040(6) 0.155(8) 0.009(5)
C77 0.120(6) 0.105(6) 0.347(14) -0.014(8) 0.130(8) -0.019(5)
C78 0.119(6) 0.034(3) 0.240(9) -0.009(4) 0.023(6) -0.011(3)
C79 0.084(4) 0.071(4) 0.147(6) -0.010(4) -0.015(4) 0.004(3)
O78A 0.205(8) 0.108(5) 0.093(4) -0.009(4) 0.042(5) 0.033(5)
O79A 0.225(8) 0.088(4) 0.072(4) 0.007(3) -0.004(4) -0.019(5)
N77A 0.121(6) 0.065(4) 0.054(3) 0.018(3) 0.008(4) -0.007(4)
O23 0.0540(18) 0.0610(18) 0.0399(14) 0.0125(12) 0.0045(12) 0.0022(13)
O21 0.0461(14) 0.0427(14) 0.0367(13) 0.0065(11) 0.0006(11) 0.0053(11)
C22 0.058(3) 0.036(2) 0.0308(18) 0.0001(15) 0.0009(17) 0.0027(17)
C24 0.069(3) 0.037(2) 0.048(2) 0.0065(17) -0.009(2) -0.0002(19)
C25 0.068(3) 0.079(3) 0.083(3) 0.027(3) -0.004(3) 0.020(3)
C26 0.082(4) 0.092(4) 0.149(6) 0.040(4) -0.019(4) 0.027(3)
C27 0.146(7) 0.064(4) 0.110(5) 0.033(4) -0.052(5) 0.011(4)
C28 0.148(6) 0.059(3) 0.060(3) 0.021(2) -0.028(4) 0.000(4)
C29 0.108(4) 0.047(3) 0.042(2) 0.0099(19) -0.005(2) 0.004(3)
N27 0.176(6) 0.104(4) 0.053(3) 0.034(3) 0.029(3) 0.026(4)
O28 0.256(8) 0.187(6) 0.255(8) 0.124(6) 0.177(7) 0.035(6)
O29 0.191(5) 0.135(4) 0.063(2) -0.009(3) 0.007(3) 0.062(4)
O13 0.0383(14) 0.0392(15) 0.0708(18) -0.0047(13) 0.0055(12) 0.0048(12)
O11 0.0425(14) 0.0408(15) 0.0457(14) -0.0030(11) 0.0088(11) 0.0100(11)
C12 0.042(2) 0.041(2) 0.047(2) -0.0087(17) 0.0074(16) 0.0074(18)
C14 0.043(2) 0.045(2) 0.059(2) -0.0068(18) 0.0054(18) 0.0085(18)
C15 0.047(3) 0.063(3) 0.095(4) -0.029(3) -0.002(2) 0.008(2)
C16 0.053(3) 0.098(4) 0.128(5) -0.033(4) -0.015(3) 0.003(3)
C17 0.050(3) 0.111(5) 0.131(5) 0.000(4) -0.012(3) 0.013(3)
C18 0.052(3) 0.078(4) 0.147(5) 0.016(4) 0.014(3) 0.026(3)
C19 0.047(2) 0.047(3) 0.100(4) 0.006(2) 0.017(2) 0.012(2)
N17 0.063(3) 0.037(3) 0.217(7) -0.004(4) 0.051(4) 0.011(2)
O18 0.102(4) 0.122(4) 0.193(6) -0.095(4) 0.070(4) -0.051(3)
O19 0.123(4) 0.074(3) 0.386(11) 0.081(5) 0.027(5) -0.007(3)
O41 0.0573(16) 0.0419(15) 0.0371(13) -0.0007(11) 0.0004(11) 0.0072(12)
O43 0.0498(15) 0.0424(15) 0.0296(12) 0.0029(10) 0.0015(10) -0.0012(11)
C42 0.0309(18) 0.047(2) 0.0335(17) 0.0016(16) 0.0003(14) 0.0008(15)
C44 0.048(2) 0.038(2) 0.0364(18) 0.0050(15) 0.0018(16) -0.0039(16)
C45 0.053(2) 0.079(3) 0.044(2) 0.005(2) 0.0067(19) 0.002(2)
C46 0.068(3) 0.108(4) 0.050(3) 0.010(3) 0.021(2) -0.007(3)
C47 0.081(4) 0.110(4) 0.038(2) 0.017(2) 0.005(2) -0.011(3)
C48 0.065(3) 0.085(3) 0.045(2) 0.016(2) -0.011(2) -0.001(2)
C49 0.050(2) 0.062(3) 0.040(2) 0.0063(18) 0.0036(17) -0.0032(19)
N47 0.053(2) 0.101(3) 0.053(2) 0.013(2) -0.0028(18) 0.014(2)
O48 0.099(3) 0.181(5) 0.142(4) 0.064(4) 0.036(3) 0.076(3)
O49 0.063(2) 0.127(3) 0.065(2) 0.018(2) 0.0154(17) -0.005(2)
O83 0.0438(14) 0.0399(14) 0.0344(12) -0.0045(10) 0.0035(10) -0.0065(11)
O81 0.0464(14) 0.0459(15) 0.0364(13) -0.0073(11) 0.0073(11) -0.0049(11)
C82 0.0337(18) 0.0320(18) 0.0373(19) -0.0011(14) 0.0042(14) 0.0052(14)
C84 0.0340(19) 0.0364(19) 0.0418(19) -0.0073(15) 0.0076(15) -0.0007(15)
C85 0.047(2) 0.045(2) 0.050(2) -0.0026(17) 0.0078(17) -0.0016(17)
C86 0.071(3) 0.041(2) 0.070(3) -0.004(2) 0.016(2) -0.011(2)
C87 0.077(3) 0.058(3) 0.068(3) -0.021(2) 0.013(2) -0.025(2)
C88 0.074(3) 0.073(3) 0.046(2) -0.017(2) 0.001(2) -0.019(2)
C89 0.053(2) 0.044(2) 0.041(2) -0.0060(16) 0.0076(17) -0.0017(18)
N87 0.084(3) 0.063(3) 0.0390(19) -0.0016(17) -0.0075(18) -0.006(2)
O88 0.229(5) 0.089(3) 0.049(2) 0.0065(19) 0.028(3) -0.016(3)
O89 0.087(2) 0.061(2) 0.070(2) -0.0014(17) -0.0125(17) 0.0183(18)
O61 0.0469(14) 0.0365(14) 0.0399(13) -0.0091(10) 0.0107(11) 0.0029(11)
O63 0.0732(18) 0.0371(14) 0.0381(13) -0.0029(11) 0.0102(12) 0.0039(13)
C62 0.041(2) 0.046(2) 0.0375(19) -0.0077(17) 0.0062(15) 0.0048(16)
C64 0.057(2) 0.052(2) 0.040(2) -0.0120(18) 0.0140(18) -0.0101(19)
C65 0.089(3) 0.080(3) 0.042(2) -0.009(2) 0.002(2) 0.002(3)
C66 0.124(5) 0.118(5) 0.044(3) -0.003(3) -0.006(3) -0.005(4)
C67 0.148(6) 0.134(6) 0.051(3) -0.045(4) 0.022(3) -0.044(5)
C68 0.177(7) 0.086(4) 0.064(3) -0.041(3) 0.046(4) -0.040(4)
C69 0.121(4) 0.049(3) 0.054(3) -0.019(2) 0.038(3) -0.015(3)
N67 0.186(7) 0.056(3) 0.089(4) -0.021(3) 0.073(4) 0.006(4)
O68 0.164(6) 0.135(5) 0.163(6) 0.040(4) 0.065(5) 0.066(5)
O69 0.386(10) 0.070(3) 0.128(4) -0.004(3) 0.105(5) -0.052(5)
O1 0.0318(12) 0.0289(12) 0.0303(11) -0.0004(9) 0.0056(9) 0.0027(9)
O2 0.0351(12) 0.0288(12) 0.0285(11) 0.0000(9) 0.0056(9) 0.0038(9)
N3S 0.050(2) 0.054(2) 0.067(2) -0.0154(17) 0.0219(18) -0.0035(16)
C3S 0.053(3) 0.065(3) 0.081(3) -0.021(2) 0.027(2) -0.005(2)
C4S 0.095(4) 0.110(5) 0.108(4) -0.030(4) 0.064(4) -0.016(4)
N1S 0.091(3) 0.079(3) 0.046(2) 0.0019(19) 0.027(2) 0.018(2)
C1S 0.089(4) 0.068(3) 0.068(3) 0.000(2) 0.035(3) 0.002(3)
C2S 0.164(7) 0.171(7) 0.073(4) -0.036(4) 0.059(4) -0.029(6)
N5S 0.063(2) 0.046(2) 0.072(2) -0.0149(18) 0.0109(19) 0.0067(17)
C5S 0.062(3) 0.049(3) 0.078(3) -0.012(2) 0.022(2) -0.004(2)
C6S 0.097(4) 0.066(4) 0.159(6) -0.047(4) 0.048(4) 0.005(3)
C7S 0.083(6) 0.052(4) 0.220(13) -0.020(6) 0.042(6) 0.008(4)
N7S 0.061(4) 0.042(3) 0.091(5) -0.009(3) 0.016(4) 0.021(3)
C8S 0.112(9) 0.106(8) 0.259(17) 0.002(10) 0.065(10) 0.052(8)

loop_
_atom_type_symbol
_atom_type_description
_atom_type_scat_dispersion_real
_atom_type_scat_dispersion_imag
_atom_type_scat_source
C C 0.0033 0.0016 'International Tables Vol C Tables 4.2.6.8 and 6.1.1.4'
H H 0.0000 0.0000 'International Tables Vol C Tables 4.2.6.8 and 6.1.1.4'
N N 0.0061 0.0033 'International Tables Vol C Tables 4.2.6.8 and 6.1.1.4'
O O 0.0106 0.0060 'International Tables Vol C Tables 4.2.6.8 and 6.1.1.4'
Mn Mn 0.3368 0.7283 'International Tables Vol C Tables 4.2.6.8 and 6.1.1.4'

loop_
_geom_angle_atom_site_label_1
_geom_angle_atom_site_label_2
_geom_angle_atom_site_label_3
_geom_angle
O1 Mn1 O2 84.28(9)
O1 Mn1 O83 93.48(9)
O2 Mn1 O83 169.79(10)
O1 Mn1 O21 171.33(10)
O2 Mn1 O21 96.65(10)
O83 Mn1 O21 87.07(10)
O1 Mn1 O61 97.72(9)
O2 Mn1 O61 85.78(9)
O83 Mn1 O61 84.66(9)
O21 Mn1 O61 90.95(10)
O1 Mn1 O11 85.26(9)
O2 Mn1 O11 97.91(9)
O83 Mn1 O11 91.82(10)
O21 Mn1 O11 86.07(10)
O61 Mn1 O11 175.50(9)
O1 Mn1 Mn2 41.89(6)
O2 Mn1 Mn2 42.40(6)
O83 Mn1 Mn2 134.63(7)
O21 Mn1 Mn2 138.30(8)
O61 Mn1 Mn2 92.73(7)
O11 Mn1 Mn2 91.74(7)
O1 Mn1 Mn3 106.75(7)
O2 Mn1 Mn3 42.46(6)
O83 Mn1 Mn3 129.88(7)
O21 Mn1 Mn3 79.26(8)
O61 Mn1 Mn3 48.12(6)
O11 Mn1 Mn3 134.22(7)
Mn2 Mn1 Mn3 72.77(3)
O1 Mn1 Mn6 42.32(6)
O2 Mn1 Mn6 105.03(6)
O83 Mn1 Mn6 79.46(7)
O21 Mn1 Mn6 129.61(8)
O61 Mn1 Mn6 134.85(6)
O11 Mn1 Mn6 46.69(6)
Mn2 Mn1 Mn6 70.70(3)
Mn3 Mn1 Mn6 143.44(2)
O1 Mn2 O2 84.24(9)
O1 Mn2 O91 170.21(10)
O2 Mn2 O91 97.22(10)
O1 Mn2 O43 92.85(9)
O2 Mn2 O43 169.52(10)
O91 Mn2 O43 87.35(10)
O1 Mn2 O101 100.73(9)
O2 Mn2 O101 84.10(9)
O91 Mn2 O101 89.06(10)
O43 Mn2 O101 86.56(9)
O1 Mn2 O53 84.35(9)
O2 Mn2 O53 96.27(9)
O91 Mn2 O53 85.86(10)
O43 Mn2 O53 93.45(9)
O101 Mn2 O53 174.92(9)
O1 Mn2 Mn1 42.04(6)
O2 Mn2 Mn1 42.21(7)
O91 Mn2 Mn1 138.68(7)
O43 Mn2 Mn1 133.97(7)
O101 Mn2 Mn1 92.90(6)
O53 Mn2 Mn1 90.74(6)
O1 Mn2 Mn4 43.10(6)
O2 Mn2 Mn4 105.18(7)
O91 Mn2 Mn4 127.63(7)
O43 Mn2 Mn4 79.00(7)
O101 Mn2 Mn4 139.16(6)
O53 Mn2 Mn4 45.61(6)
Mn1 Mn2 Mn4 71.747(18)
O1 Mn2 Mn5 107.09(7)
O2 Mn2 Mn5 42.44(6)
O91 Mn2 Mn5 79.98(7)
O43 Mn2 Mn5 130.16(7)
O101 Mn2 Mn5 45.64(6)
O53 Mn2 Mn5 132.76(6)
Mn1 Mn2 Mn5 72.446(19)
Mn4 Mn2 Mn5 144.09(2)
O31 Mn4 O63 102.79(10)
O31 Mn4 O41 85.30(10)
O63 Mn4 O41 166.50(10)
O31 Mn4 O1 92.32(9)
O63 Mn4 O1 98.57(9)
O41 Mn4 O1 91.80(8)
O31 Mn4 N7S 95.5(2)
O63 Mn4 N7S 81.7(2)
O41 Mn4 N7S 86.8(2)
O1 Mn4 N7S 171.9(2)
O31 Mn4 O53 162.79(9)
O63 Mn4 O53 92.09(9)
O41 Mn4 O53 81.85(9)
O1 Mn4 O53 76.75(8)
N7S Mn4 O53 95.1(2)
O31 Mn4 N1A 99.7(5)
O63 Mn4 N1A 88.1(4)
O41 Mn4 N1A 79.8(4)
O1 Mn4 N1A 164.6(5)
O53 Mn4 N1A 89.3(5)
O31 Mn4 Mn2 120.02(7)
O63 Mn4 Mn2 110.24(7)
O41 Mn4 Mn2 73.77(7)
O1 Mn4 Mn2 35.50(6)
N7S Mn4 Mn2 136.8(2)
O53 Mn4 Mn2 44.98(6)
N1A Mn4 Mn2 129.1(5)
O103 Mn6 O33 102.89(10)
O103 Mn6 O81 166.53(10)
O33 Mn6 O81 88.07(9)
O103 Mn6 O1 98.49(9)
O33 Mn6 O1 92.29(9)
O81 Mn6 O1 88.75(9)
O103 Mn6 N3S 82.64(11)
O33 Mn6 N3S 91.26(12)
O81 Mn6 N3S 89.38(11)
O1 Mn6 N3S 175.93(11)
O103 Mn6 O11 87.54(9)
O33 Mn6 O11 165.64(9)
O81 Mn6 O11 83.15(9)
O1 Mn6 O11 76.23(8)
N3S Mn6 O11 99.96(11)
O103 Mn6 Mn1 106.30(7)
O33 Mn6 Mn1 122.20(7)
O81 Mn6 Mn1 73.40(7)
O1 Mn6 Mn1 35.19(5)
N3S Mn6 Mn1 140.74(10)
O11 Mn6 Mn1 44.17(6)
O73 Mn5 O13 105.77(11)
O73 Mn5 O93 83.44(10)
O13 Mn5 O93 168.73(10)
O73 Mn5 O2 95.96(9)
O13 Mn5 O2 94.47(9)
O93 Mn5 O2 90.94(9)
O73 Mn5 N5S 91.83(12)
O13 Mn5 N5S 82.81(12)
O93 Mn5 N5S 90.53(11)
O2 Mn5 N5S 172.19(11)
O73 Mn5 O101 162.69(10)
O13 Mn5 O101 90.54(10)
O93 Mn5 O101 81.08(9)
O2 Mn5 O101 76.67(8)
N5S Mn5 O101 95.99(11)
O73 Mn5 Mn2 122.86(8)
O13 Mn5 Mn2 105.93(7)
O93 Mn5 Mn2 73.24(6)
O2 Mn5 Mn2 35.61(5)
N5S Mn5 Mn2 138.31(10)
O101 Mn5 Mn2 44.48(6)
O71 Mn3 O51 97.72(11)
O71 Mn3 O23 90.78(11)
O51 Mn3 O23 168.28(11)
O71 Mn3 O2 97.19(10)
O51 Mn3 O2 96.85(9)
O23 Mn3 O2 90.05(9)
O71 Mn3 N1S 93.11(13)
O51 Mn3 N1S 87.85(12)
O23 Mn3 N1S 83.61(13)
O2 Mn3 N1S 167.98(13)
O71 Mn3 O61 171.92(10)
O51 Mn3 O61 87.46(9)
O23 Mn3 O61 85.03(10)
O2 Mn3 O61 75.94(8)
N1S Mn3 O61 93.28(12)
O71 Mn3 Mn1 127.74(8)
O51 Mn3 Mn1 106.62(7)
O23 Mn3 Mn1 73.87(8)
O2 Mn3 Mn1 35.56(6)
N1S Mn3 Mn1 132.44(12)
O61 Mn3 Mn1 44.36(6)
C102 O101 Mn2 120.9(2)
C102 O101 Mn5 145.2(2)
Mn2 O101 Mn5 89.88(8)
C102 O103 Mn6 131.1(2)
O103 C102 O101 124.5(3)
O103 C102 C104 118.7(3)
O101 C102 C104 116.8(3)
C105 C104 C109 116.6(3)
C105 C104 C102 120.3(3)
C109 C104 C102 123.0(3)
C104 C105 C106 121.3(4)
C107 C106 C105 120.2(5)
C108 C107 C106 119.9(4)
C107 C108 C109 118.9(4)
C108 C109 C104 123.1(4)
C108 C109 N107 115.4(4)
C104 C109 N107 121.5(3)
O108 N107 O109 125.9(6)
O108 N107 C109 119.3(6)
O109 N107 C109 114.8(6)
C32 O31 Mn4 126.9(2)
C32 O33 Mn6 129.2(2)
O33 C32 O31 125.7(3)
O33 C32 C34 118.1(3)
O31 C32 C34 116.1(3)
C39 C34 C35 116.5(4)
C39 C34 C32 123.8(4)
C35 C34 C32 119.7(4)
C34 C35 C36 121.5(4)
C37 C36 C35 119.8(5)
C36 C37 C38 120.3(4)
C37 C38 C39 119.1(5)
C34 C39 C38 122.8(4)
C34 C39 N37 121.9(4)
C38 C39 N37 115.4(4)
O39 N37 O38 125.7(5)
O39 N37 C39 116.4(5)
O38 N37 C39 117.9(4)
C52 O51 Mn3 128.1(2)
C52 O53 Mn2 124.2(2)
C52 O53 Mn4 141.5(2)
Mn2 O53 Mn4 89.40(8)
O51 C52 O53 125.8(3)
O51 C52 C54 117.3(3)
O53 C52 C54 116.7(3)
C55 C54 C59 117.7(3)
C55 C54 C52 118.6(3)
C59 C54 C52 123.2(3)
C54 C55 C56 120.6(4)
C57 C56 C55 120.1(4)
C56 C57 C58 120.7(4)
C57 C58 C59 119.0(4)
C58 C59 C54 122.0(4)
C58 C59 N57 117.4(4)
C54 C59 N57 120.5(3)
O59 N57 O58 122.9(4)
O59 N57 C59 118.7(4)
O58 N57 C59 118.4(4)
C92 O91 Mn2 130.9(2)
C92 O93 Mn5 128.7(2)
O93 C92 O91 126.4(3)
O93 C92 C94 120.6(3)
O91 C92 C94 112.9(3)
C95 C94 C99 116.5(4)
C95 C94 C92 118.1(3)
C99 C94 C92 125.3(3)
C94 C95 C96 121.5(4)
C97 C96 C95 120.0(5)
C98 C97 C96 120.6(4)
C97 C98 C99 119.5(5)
C98 C99 C94 121.9(4)
C98 C99 N97 115.7(4)
C94 C99 N97 122.2(3)
O98 N97 O99 122.4(5)
O98 N97 C99 119.9(4)
O99 N97 C99 117.3(4)
C72 O71 Mn3 127.4(3)
C72 O73 Mn5 128.8(2)
O73 C72 O71 126.7(4)
O73 C72 C74 119.7(3)
O71 C72 C74 113.5(4)
C75 C74 C79 120.0
C75 C74 C72 118.2(3)
C79 C74 C72 121.7(3)
C76 C75 C74 120.0
C75 C76 C77 120.0
C78 C77 C76 120.0
C79 C78 C77 120.0
C78 C79 C74 120.0
C75 N77B O78B 100.5(15)
C75 N77B O79B 110.0(17)
O78B N77B O79B 146.8(13)
C79 N77A O78A 118.4(9)
C79 N77A O79A 119.0(9)
O79A N77A O78A 122.3(7)
C22 O23 Mn3 130.3(2)
C22 O21 Mn1 130.6(2)
O23 C22 O21 125.8(3)
O23 C22 C24 118.5(3)
O21 C22 C24 115.7(4)
C25 C24 C29 117.2(4)
C25 C24 C22 119.7(4)
C29 C24 C22 123.0(4)
C24 C25 C26 120.1(5)
C27 C26 C25 120.5(6)
C28 C27 C26 120.1(5)
C27 C28 C29 119.6(6)
C28 C29 C24 122.5(6)
C28 C29 N27 116.2(5)
C24 C29 N27 121.1(4)
O28 N27 O29 124.7(8)
O28 N27 C29 117.7(6)
O29 N27 C29 117.6(6)
C12 O13 Mn5 129.6(2)
C12 O11 Mn1 117.4(2)
C12 O11 Mn6 150.8(2)
Mn1 O11 Mn6 89.14(8)
O13 C12 O11 125.0(3)
O13 C12 C14 118.8(3)
O11 C12 C14 116.0(3)
C19 C14 C15 116.1(4)
C19 C14 C12 123.8(4)
C15 C14 C12 119.7(3)
C16 C15 C14 121.9(4)
C17 C16 C15 120.4(5)
C16 C17 C18 119.7(5)
C17 C18 C19 119.4(5)
C14 C19 C18 122.5(5)
C14 C19 N17 120.7(4)
C18 C19 N17 116.7(4)
O18 N17 O19 126.0(7)
O18 N17 C19 117.4(6)
O19 N17 C19 116.6(7)
C42 O41 Mn4 126.9(2)
C42 O43 Mn2 129.9(2)
O41 C42 O43 126.6(3)
O41 C42 C44 118.0(3)
O43 C42 C44 115.3(3)
C49 C44 C45 117.0(3)
C49 C44 C42 123.9(3)
C45 C44 C42 119.0(3)
C44 C45 C46 120.5(4)
C47 C46 C45 120.9(4)
C46 C47 C48 120.0(4)
C47 C48 C49 118.6(4)
C44 C49 C48 123.0(4)
C44 C49 N47 119.0(3)
C48 C49 N47 117.9(4)
O49 N47 O48 123.2(4)
O49 N47 C49 118.3(4)
O48 N47 C49 118.5(4)
C82 O83 Mn1 130.0(2)
C82 O81 Mn6 129.4(2)
O81 C82 O83 126.4(3)
O81 C82 C84 117.5(3)
O83 C82 C84 116.1(3)
C85 C84 C89 117.3(3)
C85 C84 C82 118.7(3)
C89 C84 C82 123.9(3)
C84 C85 C86 121.2(4)
C87 C86 C85 120.2(4)
C86 C87 C88 120.2(4)
C89 C88 C87 118.6(4)
C88 C89 C84 122.6(4)
C88 C89 N87 117.3(3)
C84 C89 N87 120.0(3)
O89 N87 O88 125.0(4)
O89 N87 C89 117.8(4)
O88 N87 C89 117.2(4)
C62 O61 Mn1 120.7(2)
C62 O61 Mn3 150.2(2)
Mn1 O61 Mn3 87.52(8)
C62 O63 Mn4 125.9(2)
O63 C62 O61 125.3(3)
O63 C62 C64 118.3(3)
O61 C62 C64 116.3(3)
C65 C64 C69 116.6(4)
C65 C64 C62 118.4(4)
C69 C64 C62 124.9(4)
C64 C65 C66 120.7(5)
C67 C66 C65 120.7(6)
C66 C67 C68 120.3(5)
C67 C68 C69 118.6(6)
C68 C69 C64 123.1(5)
C68 C69 N67 115.3(5)
C64 C69 N67 121.6(4)
O69 N67 O68 125.4(8)
O69 N67 C69 116.0(8)
O68 N67 C69 118.6(6)
Mn2 O1 Mn1 96.07(9)
Mn2 O1 Mn6 116.87(10)
Mn1 O1 Mn6 102.49(9)
Mn2 O1 Mn4 101.40(9)
Mn1 O1 Mn4 117.86(10)
Mn6 O1 Mn4 120.19(9)
Mn1 O2 Mn2 95.40(9)
Mn1 O2 Mn3 101.98(9)
Mn2 O2 Mn3 120.82(10)
Mn1 O2 Mn5 120.45(10)
Mn2 O2 Mn5 101.95(9)
Mn3 O2 Mn5 115.64(9)
C3S N3S Mn6 159.7(4)
N3S C3S C4S 179.6(6)
C1S N1S Mn3 162.7(4)
N1S C1S C2S 179.3(6)
C5S N5S Mn5 165.7(4)
N5S C5S C6S 179.1(6)
C2A N1A C6A 120.0
C2A N1A Mn4 114.6(8)
C6A N1A Mn4 125.1(8)
C3A C2A N1A 120.0
C2A C3A N4A 120.0
C3A N4A C5A 120.0
N4A C5A C6A 120.0
C5A C6A N1A 120.0
N7S C7S C8S 170.1(14)
C7S N7S Mn4 165.0(8)

loop_
_geom_bond_atom_site_label_1
_geom_bond_atom_site_label_2
_geom_bond_distance
Mn1 O1 1.888(2)
Mn1 O2 1.892(2)
Mn1 O83 1.963(2)
Mn1 O21 1.964(2)
Mn1 O61 2.227(2)
Mn1 O11 2.229(2)
Mn1 Mn2 2.8035(9)
Mn1 Mn3 3.1826(11)
Mn1 Mn6 3.1980(9)
Mn2 O1 1.882(2)
Mn2 O2 1.899(2)
Mn2 O91 1.946(2)
Mn2 O43 1.972(2)
Mn2 O101 2.235(2)
Mn2 O53 2.246(2)
Mn2 Mn4 3.1776(9)
Mn2 Mn5 3.1902(9)
Mn4 O31 2.114(3)
Mn4 O63 2.150(2)
Mn4 O41 2.174(2)
Mn4 O1 2.215(2)
Mn4 N7S 2.216(6)
Mn4 O53 2.271(2)
Mn4 N1A 2.353(14)
Mn6 O103 2.134(2)
Mn6 O33 2.138(2)
Mn6 O81 2.152(2)
Mn6 O1 2.205(2)
Mn6 N3S 2.229(3)
Mn6 O11 2.327(2)
Mn5 O73 2.116(3)
Mn5 O13 2.182(3)
Mn5 O93 2.198(2)
Mn5 O2 2.201(2)
Mn5 N5S 2.220(3)
Mn5 O101 2.281(2)
Mn3 O71 2.094(3)
Mn3 O51 2.105(3)
Mn3 O23 2.139(3)
Mn3 O2 2.196(2)
Mn3 N1S 2.233(4)
Mn3 O61 2.372(2)
O101 C102 1.269(4)
O103 C102 1.245(4)
C102 C104 1.499(5)
C104 C105 1.378(5)
C104 C109 1.379(5)
C105 C106 1.380(6)
C106 C107 1.371(7)
C107 C108 1.366(7)
C108 C109 1.370(6)
C109 N107 1.480(6)
N107 O108 1.161(7)
N107 O109 1.252(7)
O31 C32 1.267(4)
O33 C32 1.242(4)
C32 C34 1.510(5)
C34 C39 1.379(5)
C34 C35 1.383(5)
C35 C36 1.391(6)
C36 C37 1.363(7)
C37 C38 1.368(7)
C38 C39 1.379(6)
C39 N37 1.484(6)
N37 O39 1.198(5)
N37 O38 1.213(6)
O51 C52 1.240(4)
O53 C52 1.271(4)
C52 C54 1.496(5)
C54 C55 1.380(5)
C54 C59 1.384(5)
C55 C56 1.388(5)
C56 C57 1.359(7)
C57 C58 1.369(7)
C58 C59 1.374(6)
C59 N57 1.472(5)
N57 O59 1.209(5)
N57 O58 1.212(5)
O91 C92 1.274(4)
O93 C92 1.225(4)
C92 C94 1.512(5)
C94 C95 1.381(5)
C94 C99 1.390(5)
C95 C96 1.382(6)
C96 C97 1.356(7)
C97 C98 1.355(7)
C98 C99 1.380(6)
C99 N97 1.449(5)
N97 O98 1.190(5)
N97 O99 1.213(5)
O71 C72 1.256(4)
O73 C72 1.246(5)
C72 C74 1.557(5)
C74 C75 1.3900
C74 C79 1.3900
C75 C76 1.3900
C75 N77B 1.216(14)
C76 C77 1.3900
C77 C78 1.3900
C78 C79 1.3900
C79 N77A 1.263(10)
N77B O78B 1.115(12)
N77B O79B 1.165(12)
O78A N77A 1.268(8)
O79A N77A 1.192(7)
O23 C22 1.232(4)
O21 C22 1.270(4)
C22 C24 1.500(5)
C24 C25 1.372(6)
C24 C29 1.387(6)
C25 C26 1.402(7)
C26 C27 1.364(10)
C27 C28 1.348(9)
C28 C29 1.373(7)
C29 N27 1.463(8)
N27 O28 1.181(8)
N27 O29 1.216(6)
O13 C12 1.242(4)
O11 C12 1.271(4)
C12 C14 1.508(5)
C14 C19 1.379(5)
C14 C15 1.385(6)
C15 C16 1.372(6)
C16 C17 1.363(8)
C17 C18 1.363(8)
C18 C19 1.384(6)
C19 N17 1.469(7)
N17 O18 1.213(8)
N17 O19 1.217(8)
O41 C42 1.230(4)
O43 C42 1.272(4)
C42 C44 1.504(5)
C44 C49 1.377(5)
C44 C45 1.382(5)
C45 C46 1.384(6)
C46 C47 1.361(7)
C47 C48 1.370(7)
C48 C49 1.378(5)
C49 N47 1.458(5)
N47 O49 1.206(5)
N47 O48 1.210(5)
O83 C82 1.268(4)
O81 C82 1.237(4)
C82 C84 1.501(5)
C84 C85 1.379(5)
C84 C89 1.381(5)
C85 C86 1.383(5)
C86 C87 1.368(6)
C87 C88 1.381(6)
C88 C89 1.380(5)
C89 N87 1.477(5)
N87 O89 1.204(5)
N87 O88 1.207(5)
O61 C62 1.265(4)
O63 C62 1.244(4)
C62 C64 1.507(5)
C64 C65 1.371(6)
C64 C69 1.377(6)
C65 C66 1.393(6)
C66 C67 1.341(9)
C67 C68 1.364(9)
C68 C69 1.375(7)
C69 N67 1.499(8)
N67 O69 1.184(7)
N67 O68 1.203(8)
N3S C3S 1.131(5)
C3S C4S 1.473(6)
N1S C1S 1.101(5)
C1S C2S 1.462(7)
N5S C5S 1.119(5)
C5S C6S 1.465(6)
N1A C2A 1.3900
N1A C6A 1.3900
C2A C3A 1.3900
C3A N4A 1.3900
N4A C5A 1.3900
C5A C6A 1.3900
C7S N7S 1.102(9)
C7S C8S 1.428(11)
